data_4020889
loop_
_publ_author_name
'N. Satish Kumar'
'K. Praveen Kumar'
'K. V. P. Pavan Kumar'
'Praveen Kommana'
'Jagadese J. Vittal'
'K. C. Kumara Swamy'

_publ_section_title
;
 Diverse Modes of Reactivity of Dialkyl Azodicarboxylates
 with P(III) Compounds: Synthesis, Structure,
 and Reactivity of Products Other than the Morrison-Brunn-Huisgen
 Intermediate in a Mitsunobu-Type Reaction
;
_journal_name_full 'Journal of Organic Chemistry'
_journal_page_first 1880
_journal_page_last 1889
_journal_paper_doi 10.1021/jo035634d
_journal_volume 69
_journal_year 2004
_chemical_formula_sum 'C22 H45 Cl F3 N5 O5 P2'
_chemical_formula_weight 614.02
_space_group_IT_number 14
_symmetry_cell_setting monoclinic
_symmetry_space_group_name_Hall '-P 2ybc'
_symmetry_space_group_name_H-M 'P 1 21/c 1'
_cell_angle_alpha 90.00
_cell_angle_beta 109.54(4)
_cell_angle_gamma 90.00
_cell_formula_units_Z 4
_cell_length_a 18.2506(18)
_cell_length_b 9.7929(16)
_cell_length_c 18.982(2)
_cell_measurement_temperature 293(2)
_cell_volume 3197.2(7)
_diffrn_ambient_temperature 293(2)
_exptl_crystal_density_diffrn 1.276
_cod_depositor_comments
;
The following automatic conversions were performed:
'_symmetry_cell_setting' value 'Monoclinic' changed to 'monoclinic'
according to '/home/saulius/struct/CIF-dictionaries/cif_core.dic'
dictionary named 'cif_core.dic' version 2.4.1 from 2010-06-29.

Automatic conversion script
Id: cif_fix_enum 1527 2010-12-29 10:47:43Z saulius 
;
_cod_original_sg_symbol_H-M 'P 21/c'
_cod_database_code 4020889

loop_
_symmetry_equiv_pos_as_xyz
'x, y, z'
'-x, y+1/2, -z+1/2'
'-x, -y, -z'
'x, -y-1/2, z-1/2'

loop_
_atom_site_label
_atom_site_type_symbol
_atom_site_fract_x
_atom_site_fract_y
_atom_site_fract_z
_atom_site_U_iso_or_equiv
_atom_site_adp_type
_atom_site_occupancy
_atom_site_calc_flag
_atom_site_refinement_flags
_atom_site_disorder_assembly
_atom_site_disorder_group
P2 P 0.31734(15) 0.1805(2) 0.83906(12) 0.0303(6) Uani 1 d . . .
P1 P 0.32988(16) 0.0244(3) 0.94638(12) 0.0375(7) Uani 1 d . . .
Cl Cl 0.33332(17) 0.5043(3) 0.70430(14) 0.0531(8) Uani 1 d . . .
O2 O 0.1312(4) 0.3954(7) 0.7616(3) 0.052(2) Uani 1 d . . .
O4 O 0.1424(4) 0.2546(7) 0.5928(3) 0.0479(19) Uani 1 d . . .
O3 O 0.1161(4) 0.1308(8) 0.6819(4) 0.061(2) Uani 1 d . . .
N3 N 0.3800(4) 0.2336(8) 0.8044(4) 0.037(2) Uani 1 d . . .
H3 H 0.3612 0.2945 0.7705 0.044 Uiso 1 calc R . .
C1 C 0.3604(6) 0.3099(9) 0.9860(5) 0.037(2) Uani 1 d . . .
C9 C 0.4621(6) 0.2045(10) 0.8158(5) 0.039(2) Uani 1 d . . .
O1 O 0.1711(5) 0.2744(10) 0.8694(4) 0.081(3) Uani 1 d . . .
C5 C 0.2936(6) -0.1087(10) 0.8040(5) 0.038(2) Uani 1 d . . .
C6 C 0.3438(8) -0.2235(11) 0.8472(7) 0.079(4) Uani 1 d . . .
H6A H 0.3974 -0.2033 0.8551 0.118 Uiso 1 calc R . .
H6B H 0.3296 -0.3070 0.8194 0.118 Uiso 1 calc R . .
H6C H 0.3362 -0.2334 0.8946 0.118 Uiso 1 calc R . .
C13 C 0.1741(6) 0.3058(11) 0.8102(5) 0.042(3) Uani 1 d . . .
C2 C 0.4446(6) 0.2849(11) 1.0325(5) 0.052(3) Uani 1 d . . .
H2A H 0.4488 0.2008 1.0595 0.078 Uiso 1 calc R . .
H2B H 0.4631 0.3587 1.0672 0.078 Uiso 1 calc R . .
H2C H 0.4754 0.2795 1.0003 0.078 Uiso 1 calc R . .
C10 C 0.4693(6) 0.1883(13) 0.7384(5) 0.060(3) Uani 1 d . . .
H10A H 0.4512 0.0993 0.7190 0.089 Uiso 1 calc R . .
H10B H 0.5228 0.1984 0.7420 0.089 Uiso 1 calc R . .
H10C H 0.4386 0.2568 0.7055 0.089 Uiso 1 calc R . .
C7 C 0.2071(7) -0.1410(12) 0.7856(6) 0.063(3) Uani 1 d . . .
H7A H 0.1970 -0.1634 0.8307 0.094 Uiso 1 calc R . .
H7B H 0.1933 -0.2171 0.7518 0.094 Uiso 1 calc R . .
H7C H 0.1767 -0.0628 0.7626 0.094 Uiso 1 calc R . .
C8 C 0.3086(7) -0.0830(11) 0.7308(5) 0.058(3) Uani 1 d . . .
H8A H 0.2862 0.0029 0.7102 0.088 Uiso 1 calc R . .
H8B H 0.2856 -0.1549 0.6961 0.088 Uiso 1 calc R . .
H8C H 0.3637 -0.0808 0.7400 0.088 Uiso 1 calc R . .
C22 C 0.1977(11) -0.1829(17) 1.0077(8) 0.080(4) Uani 1 d . . .
F1 F 0.1296(6) -0.1803(12) 0.9531(5) 0.140(4) Uani 1 d . . .
F2 F 0.1811(6) -0.2147(9) 1.0680(4) 0.122(4) Uani 1 d . . .
C18 C 0.0753(7) 0.1986(14) 0.5370(6) 0.063(3) Uani 1 d . . .
H18 H 0.0344 0.1851 0.5590 0.076 Uiso 1 calc R . .
C4 C 0.3465(8) 0.4474(9) 0.9445(6) 0.063(4) Uani 1 d . . .
H4A H 0.3675 0.5198 0.9795 0.095 Uiso 1 calc R . .
H4B H 0.2917 0.4613 0.9207 0.095 Uiso 1 calc R . .
H4C H 0.3716 0.4469 0.9074 0.095 Uiso 1 calc R . .
C11 C 0.5097(6) 0.3302(12) 0.8505(5) 0.059(3) Uani 1 d . . .
H11A H 0.4861 0.4100 0.8228 0.089 Uiso 1 calc R . .
H11B H 0.5616 0.3205 0.8492 0.089 Uiso 1 calc R . .
H11C H 0.5115 0.3394 0.9014 0.089 Uiso 1 calc R . .
C12 C 0.4921(6) 0.0842(11) 0.8636(5) 0.048(3) Uani 1 d . . .
H12A H 0.4797 0.0924 0.9088 0.072 Uiso 1 calc R . .
H12B H 0.5474 0.0790 0.8757 0.072 Uiso 1 calc R . .
H12C H 0.4685 0.0030 0.8374 0.072 Uiso 1 calc R . .
C14 C 0.0591(7) 0.4376(13) 0.7761(6) 0.066(4) Uani 1 d . . .
H14 H 0.0390 0.3681 0.8020 0.079 Uiso 1 calc R . .
C19 C 0.0491(8) 0.3023(19) 0.4774(7) 0.114(6) Uani 1 d . . .
H19A H 0.0223 0.3742 0.4933 0.170 Uiso 1 calc R . .
H19B H 0.0146 0.2609 0.4329 0.170 Uiso 1 calc R . .
H19C H 0.0933 0.3395 0.4675 0.170 Uiso 1 calc R . .
C15 C 0.0770(10) 0.5677(17) 0.8160(11) 0.139(7) Uani 1 d . . .
H15A H 0.0981 0.5509 0.8688 0.208 Uiso 1 calc R . .
H15B H 0.0304 0.6209 0.8051 0.208 Uiso 1 calc R . .
H15C H 0.1144 0.6166 0.8002 0.208 Uiso 1 calc R . .
C16 C 0.0047(9) 0.472(2) 0.7000(8) 0.133(8) Uani 1 d . . .
H16A H 0.0231 0.5514 0.6816 0.200 Uiso 1 calc R . .
H16B H -0.0461 0.4891 0.7024 0.200 Uiso 1 calc R . .
H16C H 0.0022 0.3964 0.6669 0.200 Uiso 1 calc R . .
F3 F 0.2373(7) -0.2763(9) 0.9915(7) 0.145(4) Uani 1 d . . .
C20 C 0.0973(9) 0.0588(14) 0.5125(8) 0.102(6) Uani 1 d . . .
H20A H 0.1315 0.0720 0.4841 0.153 Uiso 1 calc R . .
H20B H 0.0511 0.0127 0.4822 0.153 Uiso 1 calc R . .
H20C H 0.1230 0.0046 0.5559 0.153 Uiso 1 calc R . .
O5 O 0.2445(4) -0.0025(8) 0.9501(3) 0.052(2) Uani 1 d . . .
N1 N 0.3323(4) 0.1945(7) 0.9278(3) 0.0239(16) Uani 1 d . . .
N5 N 0.2233(4) 0.2694(9) 0.7083(3) 0.042(2) Uani 1 d . . .
H5 H 0.2557 0.3088 0.6909 0.051 Uiso 1 calc R . .
N2 N 0.3140(4) 0.0167(7) 0.8529(4) 0.0307(18) Uani 1 d . . .
N4 N 0.2358(4) 0.2614(8) 0.7870(4) 0.036(2) Uani 1 d . . .
C17 C 0.1565(5) 0.2102(11) 0.6632(4) 0.041(3) Uani 1 d . . .
C21 C 0.2344(8) -0.0414(12) 1.0182(5) 0.060(3) Uani 1 d . . .
H21A H 0.2010 0.0235 1.0314 0.073 Uiso 1 calc R . .
H21B H 0.2842 -0.0431 1.0581 0.073 Uiso 1 calc R . .
C3 C 0.3081(7) 0.3017(11) 1.0341(5) 0.063(4) Uani 1 d . . .
H3A H 0.3153 0.2150 1.0592 0.094 Uiso 1 calc R . .
H3B H 0.2548 0.3111 1.0029 0.094 Uiso 1 calc R . .
H3C H 0.3214 0.3737 1.0705 0.094 Uiso 1 calc R . .

loop_
_atom_site_aniso_label
_atom_site_aniso_U_11
_atom_site_aniso_U_22
_atom_site_aniso_U_33
_atom_site_aniso_U_23
_atom_site_aniso_U_13
_atom_site_aniso_U_12
P2 0.0420(15) 0.0238(14) 0.0304(11) 0.0021(10) 0.0192(10) 0.0028(12)
P1 0.0523(17) 0.0280(15) 0.0338(12) 0.0077(11) 0.0167(11) 0.0040(13)
Cl 0.0673(19) 0.0362(16) 0.0560(14) 0.0073(13) 0.0209(13) -0.0065(15)
O2 0.051(4) 0.055(5) 0.050(4) 0.010(4) 0.019(3) 0.027(4)
O4 0.047(4) 0.061(5) 0.038(3) -0.001(3) 0.017(3) -0.012(4)
O3 0.055(5) 0.073(6) 0.054(4) 0.022(4) 0.018(4) -0.020(4)
N3 0.029(4) 0.046(5) 0.040(4) -0.001(4) 0.018(3) 0.000(4)
C1 0.059(7) 0.016(5) 0.041(5) -0.007(4) 0.025(5) -0.005(5)
C9 0.049(6) 0.032(6) 0.046(5) -0.006(4) 0.030(5) 0.003(5)
O1 0.080(6) 0.132(8) 0.050(4) 0.041(5) 0.045(4) 0.048(6)
C5 0.052(6) 0.026(6) 0.042(5) -0.006(4) 0.021(5) -0.007(5)
C6 0.128(13) 0.027(7) 0.087(9) -0.017(6) 0.043(9) 0.013(8)
C13 0.052(7) 0.042(6) 0.040(5) -0.001(5) 0.026(5) 0.009(6)
C2 0.057(7) 0.057(8) 0.039(5) -0.001(5) 0.013(5) -0.011(6)
C10 0.060(7) 0.075(9) 0.065(6) 0.016(6) 0.049(6) 0.017(7)
C7 0.083(9) 0.046(8) 0.062(7) -0.006(6) 0.027(6) -0.025(7)
C8 0.083(9) 0.050(8) 0.052(6) -0.006(6) 0.035(6) 0.005(7)
C22 0.116(13) 0.069(11) 0.072(8) 0.004(8) 0.052(9) -0.018(10)
F1 0.131(9) 0.174(11) 0.100(6) -0.003(7) 0.020(6) -0.093(8)
F2 0.186(9) 0.122(8) 0.078(5) 0.018(5) 0.072(6) -0.062(7)
C18 0.048(7) 0.082(10) 0.053(6) -0.012(6) 0.008(5) -0.026(7)
C4 0.116(11) 0.008(5) 0.066(7) 0.002(5) 0.032(7) 0.002(6)
C11 0.061(8) 0.068(9) 0.053(6) 0.008(6) 0.025(6) 0.004(7)
C12 0.043(6) 0.045(7) 0.068(6) 0.020(6) 0.033(5) 0.013(6)
C14 0.075(9) 0.053(8) 0.066(7) -0.003(6) 0.021(7) 0.040(7)
C19 0.059(9) 0.186(19) 0.080(9) 0.041(11) 0.002(7) 0.010(11)
C15 0.124(16) 0.081(13) 0.23(2) -0.057(14) 0.087(15) -0.011(12)
C16 0.100(13) 0.20(2) 0.095(11) 0.056(13) 0.029(10) 0.085(14)
F3 0.214(13) 0.059(6) 0.204(11) 0.030(7) 0.125(10) 0.011(7)
C20 0.124(14) 0.079(11) 0.128(12) -0.066(10) 0.077(11) -0.052(10)
O5 0.067(5) 0.063(5) 0.034(3) 0.027(3) 0.027(3) 0.003(4)
N1 0.040(4) 0.014(4) 0.024(3) -0.005(3) 0.019(3) 0.004(3)
N5 0.040(5) 0.072(7) 0.019(3) 0.006(4) 0.016(3) 0.004(5)
N2 0.050(5) 0.012(4) 0.039(4) -0.002(3) 0.027(4) 0.003(4)
N4 0.044(5) 0.038(5) 0.031(4) 0.013(4) 0.018(4) 0.008(4)
C17 0.032(5) 0.058(7) 0.029(4) 0.010(5) 0.005(4) -0.005(5)
C21 0.104(10) 0.060(8) 0.041(5) 0.006(5) 0.054(6) -0.013(7)
C3 0.115(10) 0.046(7) 0.049(6) -0.023(5) 0.056(7) -0.008(7)

loop_
_geom_bond_atom_site_label_1
_geom_bond_atom_site_label_2
_geom_bond_distance
_geom_bond_site_symmetry_2
_geom_bond_publ_flag
P2 N3 1.585(7) . ?
P2 N1 1.619(6) . ?
P2 N2 1.630(7) . ?
P2 N4 1.683(8) . ?
P2 P1 2.496(3) . ?
P1 O5 1.605(7) . ?
P1 N1 1.707(7) . ?
P1 N2 1.701(7) . ?
O2 C13 1.322(11) . ?
O2 C14 1.491(13) . ?
O4 C17 1.347(10) . ?
O4 C18 1.434(11) . ?
O3 C17 1.204(11) . ?
N3 C9 1.469(11) . ?
C1 C2 1.514(13) . ?
C1 C4 1.537(12) . ?
C1 C3 1.529(12) . ?
C1 N1 1.543(10) . ?
C9 C10 1.527(11) . ?
C9 C12 1.476(13) . ?
C9 C11 1.524(14) . ?
O1 C13 1.185(10) . ?
C5 N2 1.508(11) . ?
C5 C7 1.532(14) . ?
C5 C8 1.526(12) . ?
C5 C6 1.508(14) . ?
C13 N4 1.408(11) . ?
C22 F3 1.265(16) . ?
C22 F1 1.326(17) . ?
C22 F2 1.315(13) . ?
C22 C21 1.523(17) . ?
C18 C19 1.475(17) . ?
C18 C20 1.541(17) . ?
C14 C15 1.461(18) . ?
C14 C16 1.492(16) . ?
O5 C21 1.418(9) . ?
N5 C17 1.363(12) . ?
N5 N4 1.436(8) . ?
